data_4514513
loop_
_publ_author_name
'Han, Xue'
'Xu, Ya-Xin'
'Yang, Jin'
'Xu, Xianxiu'
'Li, Cheng-Peng'
'Ma, Jian-Fang'

_publ_section_title
;
 Metal-Assembled, Resorcin[4]arene-Based Molecular Trimer for Efficient
 Removal of Toxic Dichromate Pollutants and Knoevenagel Condensation
 Reaction.
;
_journal_issue 17
_journal_name_full 'ACS applied materials &amp; interfaces'
_journal_page_first 15591
_journal_page_last 15597
_journal_paper_doi 10.1021/acsami.9b02068
_journal_volume 11
_journal_year 2019
_chemical_formula_moiety 'C153 H171 Cd3 N45 O54'
_chemical_formula_sum 'C153 H171 Cd3 N45 O54'
_chemical_formula_weight 3841.54
_space_group_crystal_system hexagonal
_space_group_IT_number 194
_space_group_name_Hall '-P 6c 2c'
_space_group_name_H-M_alt 'P 63/m m c'
_symmetry_space_group_name_Hall '-P 6c 2c'
_symmetry_space_group_name_H-M 'P 63/m m c'
_atom_sites_solution_hydrogens geom
_audit_creation_method SHELXL-2014/7
_cell_angle_alpha 90
_cell_angle_beta 90
_cell_angle_gamma 120
_cell_formula_units_Z 2
_cell_length_a 29.1910(11)
_cell_length_b 29.1910(11)
_cell_length_c 12.9618(7)
_cell_measurement_reflns_used 4922
_cell_measurement_temperature 298(2)
_cell_measurement_theta_max 29.2235
_cell_measurement_theta_min 2.7855
_cell_volume 9565.2(7)
_computing_cell_refinement CrysAlis
_computing_data_collection 'CrysAlis (Oxford Diffraction, 2006)'
_computing_data_reduction CrysAlis
_computing_structure_refinement 'SHELXL-2014/7 (Sheldrick, 2014)'
_computing_structure_solution 'SHELXL-2014/7 (Sheldrick, 2014)'
_diffrn_ambient_temperature 298(2)
_diffrn_detector_area_resol_mean 10.2375
_diffrn_measured_fraction_theta_full 0.997
_diffrn_measured_fraction_theta_max 0.937
_diffrn_measurement_device_type 'Xcalibur, Ruby, Gemini ultra'
_diffrn_measurement_method '\w scan'
_diffrn_radiation_type MoK\a
_diffrn_radiation_wavelength 0.71073
_diffrn_reflns_av_R_equivalents 0.0921
_diffrn_reflns_av_unetI/netI 0.0579
_diffrn_reflns_Laue_measured_fraction_full 0.997
_diffrn_reflns_Laue_measured_fraction_max 0.937
_diffrn_reflns_limit_h_max 26
_diffrn_reflns_limit_h_min -37
_diffrn_reflns_limit_k_max 30
_diffrn_reflns_limit_k_min -36
_diffrn_reflns_limit_l_max 17
_diffrn_reflns_limit_l_min -12
_diffrn_reflns_number 42626
_diffrn_reflns_point_group_measured_fraction_full 0.997
_diffrn_reflns_point_group_measured_fraction_max 0.937
_diffrn_reflns_theta_full 25.000
_diffrn_reflns_theta_max 29.288
_diffrn_reflns_theta_min 2.791
_diffrn_source 'Enhance (Mo) X-ray Source'
_exptl_absorpt_coefficient_mu 0.419
_exptl_absorpt_correction_T_max 1.00000
_exptl_absorpt_correction_T_min 0.79198
_exptl_absorpt_correction_type multi-scan
_exptl_absorpt_process_details
;
CrysAlis (Oxford Diffraction, 2006) 
;
_exptl_crystal_colour colourless
_exptl_crystal_density_diffrn 1.334
_exptl_crystal_density_method 'not measured'
_exptl_crystal_description block
_exptl_crystal_F_000 3960
_exptl_crystal_size_max 0.210
_exptl_crystal_size_mid 0.170
_exptl_crystal_size_min 0.150
_refine_diff_density_max 1.007
_refine_diff_density_min -0.592
_refine_diff_density_rms 0.086
_refine_ls_extinction_method none
_refine_ls_goodness_of_fit_ref 1.031
_refine_ls_hydrogen_treatment constr
_refine_ls_matrix_type full
_refine_ls_number_parameters 175
_refine_ls_number_reflns 4487
_refine_ls_number_restraints 0
_refine_ls_restrained_S_all 1.031
_refine_ls_R_factor_all 0.1431
_refine_ls_R_factor_gt 0.0804
_refine_ls_shift/su_max 0.001
_refine_ls_shift/su_mean 0.000
_refine_ls_structure_factor_coef Fsqd
_refine_ls_weighting_details 'w=1/[\s^2^(Fo^2^)+(0.1524P)^2^+4.8002P] where P=(Fo^2^+2Fc^2^)/3'
_refine_ls_weighting_scheme calc
_refine_ls_wR_factor_gt 0.2409
_refine_ls_wR_factor_ref 0.2804
_reflns_Friedel_coverage 0.000
_reflns_number_gt 2328
_reflns_number_total 4487
_reflns_threshold_expression 'I > 2\s(I)'
_cod_data_source_file am9b02068_si_002.cif
_cod_data_source_block compound-1
_cod_original_cell_volume 9565.2(9)
_cod_database_code 4514513
_shelx_shelxl_version_number 2014/7
_shelx_space_group_comment
;
The symmetry employed for this shelxl refinement is uniquely defined
by the following loop, which should always be used as a source of
symmetry information in preference to the above space-group names.
They are only intended as comments.
;
_shelx_estimated_absorpt_t_min 0.917
_shelx_estimated_absorpt_t_max 0.940

loop_
_space_group_symop_operation_xyz
'x, y, z'
'-x, -y, z+1/2'
'-y, x-y, z'
'-x+y, -x, z'
'x-y, x, z+1/2'
'y, -x+y, z+1/2'
'x-y, -y, -z'
'-x, -x+y, -z'
'y, x, -z'
'-y, -x, -z+1/2'
'x, x-y, -z+1/2'
'-x+y, y, -z+1/2'
'-x, -y, -z'
'x, y, -z-1/2'
'y, -x+y, -z'
'x-y, x, -z'
'-x+y, -x, -z-1/2'
'-y, x-y, -z-1/2'
'-x+y, y, z'
'x, x-y, z'
'-y, -x, z'
'y, x, z-1/2'
'-x, -x+y, z-1/2'
'x-y, -y, z-1/2'

loop_
_atom_site_label
_atom_site_type_symbol
_atom_site_fract_x
_atom_site_fract_y
_atom_site_fract_z
_atom_site_U_iso_or_equiv
_atom_site_adp_type
_atom_site_occupancy
_atom_site_site_symmetry_order
_atom_site_calc_flag
_atom_site_refinement_flags_posn
_atom_site_refinement_flags_adp
_atom_site_refinement_flags_occupancy
Cd1 Cd 0.57491(2) 0.42509(2) 0.2500 0.0762(4) Uani 1 4 d S T P
C1 C 0.80943(16) 0.74747(16) 0.3926(3) 0.0458(9) Uani 1 1 d . . .
H1 H 0.8357 0.7796 0.3660 0.055 Uiso 1 1 calc R U .
C2 C 0.76001(16) 0.72223(17) 0.3449(3) 0.0486(10) Uani 1 1 d . . .
C3 C 0.72211(16) 0.67512(17) 0.3860(3) 0.0498(10) Uani 1 1 d . . .
C4 C 0.73093(17) 0.65324(17) 0.4744(3) 0.0525(10) Uani 1 1 d . . .
C5 C 0.78032(17) 0.67963(17) 0.5183(3) 0.0511(10) Uani 1 1 d . . .
C6 C 0.82099(16) 0.72634(16) 0.4787(3) 0.0455(9) Uani 1 1 d . . .
C7 C 0.7482(3) 0.7449(2) 0.2500 0.0513(14) Uani 1 2 d S T P
H7 H 0.7100 0.7320 0.2500 0.062 Uiso 1 2 calc R U P
C8 C 0.7765(3) 0.8060(3) 0.2500 0.0660(18) Uani 1 2 d S T P
C9 C 0.87602(12) 0.7520(2) 0.5255(4) 0.0488(14) Uani 1 2 d S T P
H9 H 0.8715 0.7430 0.5990 0.059 Uiso 1 2 calc R U P
C10 C 0.90665(12) 0.8133(2) 0.5186(6) 0.0644(18) Uani 1 2 d S T P
C11 C 0.81407(14) 0.6281(3) 0.5968(5) 0.0609(16) Uani 1 2 d S T P
H11A H 0.8000 0.6001 0.6478 0.073 Uiso 1 2 calc R U P
H11B H 0.8059 0.6118 0.5291 0.073 Uiso 1 2 calc R U P
C12 C 0.6661(3) 0.6197(3) 0.2500 0.0653(18) Uani 1 2 d S T P
H12A H 0.6925 0.6087 0.2500 0.078 Uiso 1 2 calc R U P
H12B H 0.6316 0.5879 0.2500 0.078 Uiso 1 2 calc R U P
C13 C 0.6866(2) 0.60376(18) 0.5237(4) 0.0650(13) Uani 1 1 d . . .
H13A H 0.6970 0.6002 0.5931 0.078 Uiso 1 1 calc R U .
H13B H 0.6553 0.6071 0.5288 0.078 Uiso 1 1 calc R U .
C14 C 0.6288(2) 0.5223(2) 0.4179(5) 0.0762(15) Uani 1 1 d . . .
H14 H 0.5983 0.5250 0.4188 0.091 Uiso 1 1 calc R U .
C15 C 0.6830(3) 0.4982(3) 0.3890(7) 0.128(3) Uani 1 1 d . . .
H15 H 0.6983 0.4793 0.3624 0.153 Uiso 1 1 calc R U .
O1 O 0.78900(13) 0.65883(12) 0.6083(2) 0.0598(8) Uani 1 1 d . . .
O2 O 0.67158(11) 0.64802(13) 0.3420(2) 0.0625(9) Uani 1 1 d . . .
O1W O 0.52381(13) 0.47619(13) 0.2500 0.0651(17) Uani 1 4 d S T P
O2W O 0.6211(2) 0.3789(2) 0.2500 0.133(4) Uani 1 4 d S T P
N1 N 0.67422(16) 0.55646(17) 0.4643(3) 0.0693(11) Uani 1 1 d . . .
N2 N 0.7092(2) 0.5407(2) 0.4478(6) 0.123(2) Uani 1 1 d . . .
N3 N 0.63284(17) 0.48488(16) 0.3712(4) 0.0790(13) Uani 1 1 d . . .

loop_
_atom_site_aniso_label
_atom_site_aniso_U_11
_atom_site_aniso_U_22
_atom_site_aniso_U_33
_atom_site_aniso_U_23
_atom_site_aniso_U_13
_atom_site_aniso_U_12
Cd1 0.0521(4) 0.0521(4) 0.1040(8) 0.000 0.000 0.0107(3)
C1 0.054(2) 0.049(2) 0.039(2) -0.0011(18) 0.0069(18) 0.0289(19)
C2 0.056(2) 0.060(2) 0.041(2) -0.0025(19) 0.0044(19) 0.038(2)
C3 0.046(2) 0.058(2) 0.044(2) -0.004(2) 0.0043(19) 0.025(2)
C4 0.058(3) 0.056(2) 0.041(2) -0.0031(19) 0.008(2) 0.026(2)
C5 0.061(3) 0.057(2) 0.038(2) -0.0051(19) 0.0083(19) 0.031(2)
C6 0.055(2) 0.047(2) 0.0348(19) -0.0032(17) 0.0048(18) 0.0255(19)
C7 0.054(3) 0.064(4) 0.044(3) 0.000 0.000 0.036(3)
C8 0.079(5) 0.064(4) 0.070(4) 0.000 0.000 0.047(4)
C9 0.058(2) 0.053(3) 0.033(3) -0.003(3) -0.0014(13) 0.0267(17)
C10 0.076(4) 0.046(3) 0.061(4) -0.011(3) -0.0054(15) 0.0228(17)
C11 0.066(3) 0.063(4) 0.053(4) 0.019(3) 0.0095(16) 0.031(2)
C12 0.045(3) 0.071(4) 0.059(4) 0.000 0.000 0.013(3)
C13 0.066(3) 0.055(3) 0.059(3) 0.004(2) 0.011(2) 0.019(2)
C14 0.054(3) 0.070(3) 0.091(4) 0.005(3) 0.006(3) 0.021(3)
C15 0.082(4) 0.093(5) 0.220(9) -0.062(6) -0.052(5) 0.052(4)
O1 0.070(2) 0.072(2) 0.0369(15) 0.0095(14) 0.0101(14) 0.0348(17)
O2 0.0457(16) 0.079(2) 0.0540(18) -0.0016(16) 0.0053(14) 0.0247(16)
O1W 0.045(2) 0.045(2) 0.083(5) 0.000 0.000 0.006(3)
O2W 0.127(6) 0.127(6) 0.157(10) 0.000 0.000 0.073(7)
N1 0.056(2) 0.065(2) 0.078(3) 0.005(2) 0.002(2) 0.024(2)
N2 0.079(3) 0.092(4) 0.209(7) -0.056(4) -0.044(4) 0.053(3)
N3 0.060(3) 0.056(2) 0.109(4) 0.000(2) -0.006(2) 0.020(2)

loop_
_atom_type_symbol
_atom_type_description
_atom_type_scat_dispersion_real
_atom_type_scat_dispersion_imag
_atom_type_scat_source
C C 0.0033 0.0016 'International Tables Vol C Tables 4.2.6.8 and 6.1.1.4'
H H 0.0000 0.0000 'International Tables Vol C Tables 4.2.6.8 and 6.1.1.4'
N N 0.0061 0.0033 'International Tables Vol C Tables 4.2.6.8 and 6.1.1.4'
O O 0.0106 0.0060 'International Tables Vol C Tables 4.2.6.8 and 6.1.1.4'
Cd Cd -0.8075 1.2024 'International Tables Vol C Tables 4.2.6.8 and 6.1.1.4'

loop_
_geom_angle_atom_site_label_1
_geom_angle_atom_site_label_2
_geom_angle_atom_site_label_3
_geom_angle
_geom_angle_site_symmetry_1
_geom_angle_site_symmetry_3
N3 Cd1 N3 177.7(2) . 10_665
N3 Cd1 N3 95.1(2) . 21_665
N3 Cd1 N3 84.8(2) 10_665 21_665
N3 Cd1 N3 84.8(2) . 14_556
N3 Cd1 N3 95.1(2) 10_665 14_556
N3 Cd1 N3 177.7(2) 21_665 14_556
N3 Cd1 O2W 91.16(12) . .
N3 Cd1 O2W 91.16(12) 10_665 .
N3 Cd1 O2W 91.16(12) 21_665 .
N3 Cd1 O2W 91.16(12) 14_556 .
N3 Cd1 O1W 88.84(12) . .
N3 Cd1 O1W 88.84(12) 10_665 .
N3 Cd1 O1W 88.84(12) 21_665 .
N3 Cd1 O1W 88.84(12) 14_556 .
O2W Cd1 O1W 180.0 . .
C2 C1 C6 122.4(4) . .
C2 C1 H1 118.8 . .
C6 C1 H1 118.8 . .
C3 C2 C1 117.4(4) . .
C3 C2 C7 120.5(4) . .
C1 C2 C7 122.0(4) . .
C2 C3 C4 122.5(4) . .
C2 C3 O2 120.1(4) . .
C4 C3 O2 117.4(4) . .
C5 C4 C3 117.7(4) . .
C5 C4 C13 121.0(4) . .
C3 C4 C13 121.1(4) . .
C4 C5 C6 122.8(4) . .
C4 C5 O1 118.1(4) . .
C6 C5 O1 119.1(4) . .
C5 C6 C1 117.0(4) . .
C5 C6 C9 120.9(4) . .
C1 C6 C9 122.1(4) . .
C2 C7 C2 108.3(5) 14_556 .
C2 C7 C8 113.4(3) 14_556 .
C2 C7 C8 113.4(3) . .
C2 C7 H7 107.1 14_556 .
C2 C7 H7 107.1 . .
C8 C7 H7 107.1 . .
C6 C9 C6 108.4(4) . 19_655
C6 C9 C10 113.8(3) . .
C6 C9 C10 113.9(3) 19_655 .
C6 C9 H9 106.8 . .
C6 C9 H9 106.8 19_655 .
C10 C9 H9 106.8 . .
O1 C11 O1 112.4(5) 19_655 .
O1 C11 H11A 109.1 19_655 .
O1 C11 H11A 109.1 . .
O1 C11 H11B 109.1 19_655 .
O1 C11 H11B 109.1 . .
H11A C11 H11B 107.9 . .
O2 C12 O2 114.9(6) 14_556 .
O2 C12 H12A 108.5 14_556 .
O2 C12 H12A 108.5 . .
O2 C12 H12B 108.5 14_556 .
O2 C12 H12B 108.5 . .
H12A C12 H12B 107.5 . .
N1 C13 C4 111.6(4) . .
N1 C13 H13A 109.3 . .
C4 C13 H13A 109.3 . .
N1 C13 H13B 109.3 . .
C4 C13 H13B 109.3 . .
H13A C13 H13B 108.0 . .
N3 C14 N1 111.1(5) . .
N3 C14 H14 124.4 . .
N1 C14 H14 124.4 . .
N2 C15 N3 114.0(6) . .
N2 C15 H15 123.0 . .
N3 C15 H15 123.0 . .
C5 O1 C11 116.7(4) . .
C3 O2 C12 116.9(4) . .
N2 N1 C14 108.4(5) . .
N2 N1 C13 122.8(4) . .
C14 N1 C13 128.8(5) . .
C15 N2 N1 103.5(5) . .
C14 N3 C15 102.9(5) . .
C14 N3 Cd1 127.2(4) . .
C15 N3 Cd1 127.9(5) . .

loop_
_geom_bond_atom_site_label_1
_geom_bond_atom_site_label_2
_geom_bond_distance
_geom_bond_site_symmetry_2
Cd1 N3 2.328(5) .
Cd1 N3 2.328(5) 10_665
Cd1 N3 2.328(5) 21_665
Cd1 N3 2.328(5) 14_556
Cd1 O2W 2.337(11) .
Cd1 O1W 2.584(7) .
C1 C2 1.394(6) .
C1 C6 1.396(6) .
C1 H1 0.9300 .
C2 C3 1.371(6) .
C2 C7 1.517(5) .
C3 C4 1.396(6) .
C3 O2 1.400(5) .
C4 C5 1.373(6) .
C4 C13 1.516(6) .
C5 C6 1.383(6) .
C5 O1 1.396(5) .
C6 C9 1.519(5) .
C7 C2 1.517(5) 14_556
C7 C8 1.546(9) .
C7 H7 0.9800 .
C9 C6 1.519(5) 19_655
C9 C10 1.551(8) .
C9 H9 0.9800 .
C11 O1 1.420(5) 19_655
C11 O1 1.420(5) .
C11 H11A 0.9700 .
C11 H11B 0.9700 .
C12 O2 1.414(5) 14_556
C12 O2 1.414(5) .
C12 H12A 0.9700 .
C12 H12B 0.9700 .
C13 N1 1.460(6) .
C13 H13A 0.9700 .
C13 H13B 0.9700 .
C14 N3 1.306(7) .
C14 N1 1.339(7) .
C14 H14 0.9300 .
C15 N2 1.325(8) .
C15 N3 1.335(8) .
C15 H15 0.9300 .
N1 N2 1.331(6) .

loop_
_geom_torsion_atom_site_label_1
_geom_torsion_atom_site_label_2
_geom_torsion_atom_site_label_3
_geom_torsion_atom_site_label_4
_geom_torsion
_geom_torsion_site_symmetry_1
_geom_torsion_site_symmetry_4
C6 C1 C2 C3 0.3(6) . .
C6 C1 C2 C7 -178.7(4) . .
C1 C2 C3 C4 2.2(6) . .
C7 C2 C3 C4 -178.8(4) . .
C1 C2 C3 O2 179.6(4) . .
C7 C2 C3 O2 -1.4(6) . .
C2 C3 C4 C5 -2.4(6) . .
O2 C3 C4 C5 -179.8(4) . .
C2 C3 C4 C13 174.2(4) . .
O2 C3 C4 C13 -3.3(6) . .
C3 C4 C5 C6 0.0(6) . .
C13 C4 C5 C6 -176.6(4) . .
C3 C4 C5 O1 178.2(3) . .
C13 C4 C5 O1 1.6(6) . .
C4 C5 C6 C1 2.4(6) . .
O1 C5 C6 C1 -175.8(3) . .
C4 C5 C6 C9 -175.6(4) . .
O1 C5 C6 C9 6.2(6) . .
C2 C1 C6 C5 -2.5(6) . .
C2 C1 C6 C9 175.5(4) . .
C3 C2 C7 C2 -87.4(5) . 14_556
C1 C2 C7 C2 91.5(5) . 14_556
C3 C2 C7 C8 145.8(5) . .
C1 C2 C7 C8 -35.2(6) . .
C5 C6 C9 C6 84.2(5) . 19_655
C1 C6 C9 C6 -93.7(5) . 19_655
C5 C6 C9 C10 -148.0(4) . .
C1 C6 C9 C10 34.0(6) . .
C5 C4 C13 N1 -108.6(5) . .
C3 C4 C13 N1 75.0(6) . .
C4 C5 O1 C11 98.7(5) . .
C6 C5 O1 C11 -83.0(5) . .
O1 C11 O1 C5 93.0(6) 19_655 .
C2 C3 O2 C12 77.3(6) . .
C4 C3 O2 C12 -105.2(5) . .
O2 C12 O2 C3 -93.1(6) 14_556 .
N3 C14 N1 N2 -0.3(7) . .
N3 C14 N1 C13 179.5(5) . .
C4 C13 N1 N2 61.4(7) . .
C4 C13 N1 C14 -118.3(6) . .
N3 C15 N2 N1 -2.8(10) . .
C14 N1 N2 C15 1.8(8) . .
C13 N1 N2 C15 -178.0(6) . .
N1 C14 N3 C15 -1.3(8) . .
N1 C14 N3 Cd1 -166.0(3) . .
N2 C15 N3 C14 2.6(10) . .
N2 C15 N3 Cd1 167.1(5) . .
